data_7156116
loop_
_publ_author_name
'Maity, Rajendra'
'Pan, Subhas Chandra'

_publ_section_title
;
 Organocatalytic asymmetric Michael/hemiacetalization/acyl transfer
 reaction of \a-nitroketones with o-hydroxycinnamaldehydes: synthesis of
 2,4-disubstituted chromans.
;
_journal_issue 9
_journal_name_full 'Organic &amp; biomolecular chemistry'
_journal_page_first 1598
_journal_page_last 1608
_journal_paper_doi 10.1039/c8ob00078f
_journal_volume 16
_journal_year 2018
_chemical_formula_sum 'C17 H14 Cl N O5'
_chemical_formula_weight 347.74
_space_group_IT_number 19
_space_group_name_Hall 'P 2ac 2ab'
_space_group_name_H-M_alt 'P 21 21 21'
_symmetry_cell_setting orthorhombic
_symmetry_space_group_name_Hall 'P 2ac 2ab'
_symmetry_space_group_name_H-M 'P 21 21 21'
_atom_sites_solution_hydrogens geom
_atom_sites_solution_primary direct
_atom_sites_solution_secondary difmap
_audit_creation_method SHELXL-97
_audit_update_record
;
2017-10-23 deposited with the CCDC.
2018-02-09 downloaded from the CCDC.
;
_cell_angle_alpha 90.00
_cell_angle_beta 90.00
_cell_angle_gamma 90.00
_cell_formula_units_Z 4
_cell_length_a 7.5946(3)
_cell_length_b 13.4938(6)
_cell_length_c 15.8269(7)
_cell_measurement_reflns_used 1783
_cell_measurement_temperature 296(2)
_cell_measurement_theta_max 25.00
_cell_measurement_theta_min 3.7070
_cell_volume 1621.94(12)
_computing_structure_refinement 'SHELXL-97 (Sheldrick, 1997)'
_computing_structure_solution 'SHELXS-97 (Sheldrick, 1990)'
_diffrn_ambient_temperature 296(2)
_diffrn_measured_fraction_theta_full 0.998
_diffrn_measured_fraction_theta_max 0.998
_diffrn_measurement_device_type 'SuperNova, Single source at offset, Eos'
_diffrn_radiation_monochromator graphite
_diffrn_radiation_source 'fine-focus sealed tube'
_diffrn_radiation_type MoK\a
_diffrn_radiation_wavelength 0.71073
_diffrn_reflns_av_R_equivalents 0.0211
_diffrn_reflns_av_sigmaI/netI 0.0412
_diffrn_reflns_limit_h_max 8
_diffrn_reflns_limit_h_min -9
_diffrn_reflns_limit_k_max 16
_diffrn_reflns_limit_k_min -7
_diffrn_reflns_limit_l_max 14
_diffrn_reflns_limit_l_min -18
_diffrn_reflns_number 4970
_diffrn_reflns_theta_full 25.00
_diffrn_reflns_theta_max 25.00
_diffrn_reflns_theta_min 2.97
_exptl_absorpt_coefficient_mu 0.262
_exptl_absorpt_correction_T_max 0.940
_exptl_absorpt_correction_T_min 0.930
_exptl_absorpt_correction_type multi-scan
_exptl_absorpt_process_details MULTI-SCAN
_exptl_crystal_colour WHITE
_exptl_crystal_density_diffrn 1.424
_exptl_crystal_density_method 'not measured'
_exptl_crystal_description BLOCK
_exptl_crystal_F_000 720
_exptl_crystal_size_max 0.28
_exptl_crystal_size_mid 0.24
_exptl_crystal_size_min 0.21
_refine_diff_density_max 0.180
_refine_diff_density_min -0.162
_refine_diff_density_rms 0.034
_refine_ls_abs_structure_details 'Flack H D (1983), Acta Cryst. A39, 876-881'
_refine_ls_abs_structure_Flack 0.04(10)
_refine_ls_extinction_method none
_refine_ls_goodness_of_fit_ref 0.991
_refine_ls_hydrogen_treatment mixed
_refine_ls_matrix_type full
_refine_ls_number_parameters 217
_refine_ls_number_reflns 2760
_refine_ls_number_restraints 0
_refine_ls_restrained_S_all 0.991
_refine_ls_R_factor_all 0.0577
_refine_ls_R_factor_gt 0.0433
_refine_ls_shift/su_max 0.000
_refine_ls_shift/su_mean 0.000
_refine_ls_structure_factor_coef Fsqd
_refine_ls_weighting_details 'calc w=1/[\s^2^(Fo^2^)+(0.0650P)^2^+0.0009P] where P=(Fo^2^+2Fc^2^)/3'
_refine_ls_weighting_scheme calc
_refine_ls_wR_factor_gt 0.1073
_refine_ls_wR_factor_ref 0.1193
_reflns_number_gt 2235
_reflns_number_total 2760
_reflns_threshold_expression >2sigma(I)
_cod_data_source_file c8ob00078f2.cif
_cod_data_source_block ams-13c
_cod_depositor_comments
;
The following automatic conversions were performed:

'_symmetry_cell_setting' value 'ORTHORHOMBIC' changed to
'orthorhombic' according to
/home/data/users/saulius/crontab/automatic-downloads/rss-feeds/RSC/lib/dictionaries/cif_core.dic
dictionary named 'cif_core.dic' version 2.4.2 from 2011-04-26.

'_exptl_absorpt_correction_type' value 'MULTI-SCAN' changed to
'multi-scan' according to
/home/data/users/saulius/crontab/automatic-downloads/rss-feeds/RSC/lib/dictionaries/cif_core.dic
dictionary named 'cif_core.dic' version 2.4.2 from 2011-04-26.

Automatic conversion script
Id: cif_fix_values 4973 2017-02-22 13:04:09Z antanas 

 Adding full bibliography for 7156116.cif.
;
_cod_original_sg_symbol_H-M 'p 21 21 21'
_cod_database_code 7156116

loop_
_symmetry_equiv_pos_as_xyz
'x, y, z'
'-x+1/2, -y, z+1/2'
'-x, y+1/2, -z+1/2'
'x+1/2, -y+1/2, -z'

loop_
_atom_site_label
_atom_site_type_symbol
_atom_site_fract_x
_atom_site_fract_y
_atom_site_fract_z
_atom_site_U_iso_or_equiv
_atom_site_adp_type
_atom_site_occupancy
_atom_site_symmetry_multiplicity
_atom_site_calc_flag
_atom_site_refinement_flags
Cl1 Cl 0.57988(12) 0.71042(9) 0.66988(6) 0.0847(4) Uani 1 1 d .
O2 O 0.2120(2) 0.50755(16) 0.44797(11) 0.0481(5) Uani 1 1 d .
O3 O -0.0723(3) 0.5517(2) 0.46429(14) 0.0678(7) Uani 1 1 d .
O1 O 0.1211(3) 0.48326(19) 0.30957(12) 0.0628(6) Uani 1 1 d .
N1 N 0.6454(4) 0.3860(3) 0.47342(19) 0.0711(9) Uani 1 1 d .
O4 O 0.7560(4) 0.3231(2) 0.4562(2) 0.0945(10) Uani 1 1 d .
C10 C 0.0791(4) 0.5618(2) 0.48319(17) 0.0475(7) Uani 1 1 d .
C3 C 0.4720(4) 0.4018(2) 0.34004(17) 0.0445(7) Uani 1 1 d .
H3 H 0.5389 0.3469 0.3152 0.053 Uiso 1 1 calc R
C16 C 0.0216(4) 0.7018(2) 0.57888(19) 0.0554(8) Uani 1 1 d .
H16 H -0.0949 0.6992 0.5609 0.067 Uiso 1 1 calc R
C11 C 0.1430(4) 0.6356(2) 0.54626(16) 0.0435(7) Uani 1 1 d .
C12 C 0.3160(4) 0.6369(2) 0.57489(17) 0.0459(7) Uani 1 1 d .
H12 H 0.3980 0.5915 0.5547 0.055 Uiso 1 1 calc R
C1 C 0.1582(4) 0.4346(2) 0.38610(17) 0.0515(8) Uani 1 1 d .
H1 H 0.0515 0.4012 0.4061 0.062 Uiso 1 1 calc R
C4 C 0.4309(4) 0.4752(2) 0.27098(16) 0.0463(7) Uani 1 1 d .
C2 C 0.3033(4) 0.3600(2) 0.37771(18) 0.0498(7) Uani 1 1 d .
H2A H 0.2625 0.3059 0.3424 0.060 Uiso 1 1 calc R
H2B H 0.3293 0.3331 0.4331 0.060 Uiso 1 1 calc R
C5 C 0.2631(4) 0.5122(2) 0.26099(18) 0.0521(8) Uani 1 1 d .
C15 C 0.0715(5) 0.7711(3) 0.6373(2) 0.0649(9) Uani 1 1 d .
H15 H -0.0105 0.8160 0.6582 0.078 Uiso 1 1 calc R
C13 C 0.3627(4) 0.7067(2) 0.63370(19) 0.0531(8) Uani 1 1 d .
C17 C 0.5901(4) 0.4545(3) 0.40431(18) 0.0539(8) Uani 1 1 d .
H17A H 0.6938 0.4800 0.3758 0.065 Uiso 1 1 calc R
H17B H 0.5270 0.5102 0.4284 0.065 Uiso 1 1 calc R
C14 C 0.2446(4) 0.7744(2) 0.66538(19) 0.0593(8) Uani 1 1 d .
H14 H 0.2799 0.8214 0.7048 0.071 Uiso 1 1 calc R
C9 C 0.5600(5) 0.5092(3) 0.21599(19) 0.0636(9) Uani 1 1 d .
H9 H 0.6743 0.4852 0.2210 0.076 Uiso 1 1 calc R
C6 C 0.2244(6) 0.5804(3) 0.1976(2) 0.0756(11) Uani 1 1 d .
H6 H 0.1100 0.6037 0.1911 0.091 Uiso 1 1 calc R
C7 C 0.3548(9) 0.6130(3) 0.1450(2) 0.0947(16) Uani 1 1 d .
H7 H 0.3295 0.6591 0.1030 0.114 Uiso 1 1 calc R
O5 O 0.5812(4) 0.3974(4) 0.54166(18) 0.1356(16) Uani 1 1 d .
C8 C 0.5217(8) 0.5778(3) 0.1542(2) 0.0856(14) Uani 1 1 d .
H8 H 0.6104 0.6002 0.1185 0.103 Uiso 1 1 calc R

loop_
_atom_site_aniso_label
_atom_site_aniso_U_11
_atom_site_aniso_U_22
_atom_site_aniso_U_33
_atom_site_aniso_U_23
_atom_site_aniso_U_13
_atom_site_aniso_U_12
Cl1 0.0658(5) 0.0977(8) 0.0907(7) -0.0332(6) -0.0160(5) -0.0089(6)
O2 0.0423(10) 0.0544(12) 0.0475(11) -0.0106(10) -0.0020(8) -0.0081(10)
O3 0.0410(11) 0.0833(17) 0.0792(15) -0.0135(13) -0.0081(11) -0.0042(13)
O1 0.0544(12) 0.0802(16) 0.0539(12) -0.0104(12) -0.0159(10) 0.0070(12)
N1 0.0533(16) 0.094(3) 0.0658(19) 0.0075(19) -0.0190(15) -0.0056(18)
O4 0.105(2) 0.0649(17) 0.114(2) 0.0058(16) -0.0375(18) 0.0101(18)
C10 0.0425(16) 0.0534(18) 0.0467(15) 0.0028(15) 0.0031(14) -0.0007(16)
C3 0.0478(15) 0.0402(16) 0.0455(16) -0.0079(13) -0.0047(12) 0.0000(13)
C16 0.0545(18) 0.0498(18) 0.0621(18) 0.0030(17) 0.0034(15) 0.0055(17)
C11 0.0473(15) 0.0402(16) 0.0430(15) 0.0049(13) 0.0055(12) -0.0001(14)
C12 0.0461(15) 0.0446(17) 0.0472(15) -0.0026(14) 0.0024(12) 0.0014(14)
C1 0.0444(15) 0.063(2) 0.0475(16) -0.0102(16) -0.0032(13) -0.0105(16)
C4 0.0649(18) 0.0362(15) 0.0378(14) -0.0092(12) -0.0003(14) -0.0052(15)
C2 0.0646(19) 0.0395(16) 0.0454(16) -0.0039(14) -0.0035(14) -0.0123(15)
C5 0.072(2) 0.0462(17) 0.0377(15) -0.0087(14) -0.0084(14) 0.0052(17)
C15 0.071(2) 0.0486(19) 0.075(2) -0.0007(18) 0.0129(18) 0.0099(19)
C13 0.0585(17) 0.0500(18) 0.0508(16) -0.0004(15) 0.0015(14) -0.0111(16)
C17 0.0498(16) 0.0532(18) 0.0588(17) -0.0075(15) -0.0128(14) 0.0025(16)
C14 0.076(2) 0.0423(17) 0.059(2) -0.0081(17) 0.0063(17) -0.0036(18)
C9 0.085(2) 0.054(2) 0.0514(17) -0.0141(17) 0.0130(17) -0.011(2)
C6 0.119(3) 0.057(2) 0.050(2) -0.0122(18) -0.018(2) 0.022(2)
C7 0.192(5) 0.050(2) 0.043(2) -0.0035(17) -0.012(3) 0.007(3)
O5 0.092(2) 0.248(5) 0.0676(17) 0.039(2) 0.0054(17) 0.024(3)
C8 0.148(4) 0.059(2) 0.049(2) -0.008(2) 0.024(2) -0.031(3)

loop_
_atom_type_symbol
_atom_type_description
_atom_type_scat_dispersion_real
_atom_type_scat_dispersion_imag
_atom_type_scat_source
C C 0.0033 0.0016 'International Tables Vol C Tables 4.2.6.8 and 6.1.1.4'
H H 0.0000 0.0000 'International Tables Vol C Tables 4.2.6.8 and 6.1.1.4'
Cl Cl 0.1484 0.1585 'International Tables Vol C Tables 4.2.6.8 and 6.1.1.4'
O O 0.0106 0.0060 'International Tables Vol C Tables 4.2.6.8 and 6.1.1.4'
N N 0.0061 0.0033 'International Tables Vol C Tables 4.2.6.8 and 6.1.1.4'

loop_
_geom_angle_atom_site_label_1
_geom_angle_atom_site_label_2
_geom_angle_atom_site_label_3
_geom_angle
C10 O2 C1 115.6(2)
C5 O1 C1 117.1(2)
O5 N1 O4 124.8(4)
O5 N1 C17 117.9(4)
O4 N1 C17 117.3(3)
O3 C10 O2 123.2(3)
O3 C10 C11 123.8(3)
O2 C10 C11 113.0(2)
C4 C3 C2 110.7(2)
C4 C3 C17 107.3(2)
C2 C3 C17 113.9(2)
C4 C3 H3 108.3
C2 C3 H3 108.3
C17 C3 H3 108.3
C15 C16 C11 120.6(3)
C15 C16 H16 119.7
C11 C16 H16 119.7
C16 C11 C12 120.0(3)
C16 C11 C10 117.6(3)
C12 C11 C10 122.3(3)
C13 C12 C11 118.3(3)
C13 C12 H12 120.8
C11 C12 H12 120.8
O1 C1 O2 108.7(3)
O1 C1 C2 112.6(2)
O2 C1 C2 108.0(2)
O1 C1 H1 109.1
O2 C1 H1 109.1
C2 C1 H1 109.1
C5 C4 C9 117.5(3)
C5 C4 C3 120.9(3)
C9 C4 C3 121.7(3)
C1 C2 C3 113.9(2)
C1 C2 H2A 108.8
C3 C2 H2A 108.8
C1 C2 H2B 108.8
C3 C2 H2B 108.8
H2A C2 H2B 107.7
C4 C5 O1 123.8(3)
C4 C5 C6 121.2(3)
O1 C5 C6 115.0(3)
C16 C15 C14 120.0(3)
C16 C15 H15 120.0
C14 C15 H15 120.0
C12 C13 C14 122.4(3)
C12 C13 Cl1 119.1(3)
C14 C13 Cl1 118.5(2)
N1 C17 C3 111.4(3)
N1 C17 H17A 109.4
C3 C17 H17A 109.4
N1 C17 H17B 109.4
C3 C17 H17B 109.4
H17A C17 H17B 108.0
C13 C14 C15 118.7(3)
C13 C14 H14 120.7
C15 C14 H14 120.7
C8 C9 C4 121.2(4)
C8 C9 H9 119.4
C4 C9 H9 119.4
C7 C6 C5 119.9(4)
C7 C6 H6 120.0
C5 C6 H6 120.0
C8 C7 C6 119.8(4)
C8 C7 H7 120.1
C6 C7 H7 120.1
C7 C8 C9 120.5(4)
C7 C8 H8 119.8
C9 C8 H8 119.8

loop_
_geom_bond_atom_site_label_1
_geom_bond_atom_site_label_2
_geom_bond_distance
Cl1 C13 1.747(3)
O2 C10 1.366(3)
O2 C1 1.448(3)
O3 C10 1.196(3)
O1 C5 1.381(4)
O1 C1 1.406(4)
N1 O5 1.195(4)
N1 O4 1.225(4)
N1 C17 1.492(4)
C10 C11 1.491(4)
C3 C4 1.508(4)
C3 C2 1.522(4)
C3 C17 1.531(4)
C3 H3 0.9800
C16 C15 1.369(5)
C16 C11 1.384(4)
C16 H16 0.9300
C11 C12 1.390(4)
C12 C13 1.371(4)
C12 H12 0.9300
C1 C2 1.498(4)
C1 H1 0.9800
C4 C5 1.377(4)
C4 C9 1.389(4)
C2 H2A 0.9700
C2 H2B 0.9700
C5 C6 1.392(5)
C15 C14 1.388(5)
C15 H15 0.9300
C13 C14 1.375(4)
C17 H17A 0.9700
C17 H17B 0.9700
C14 H14 0.9300
C9 C8 1.378(5)
C9 H9 0.9300
C6 C7 1.367(6)
C6 H6 0.9300
C7 C8 1.362(7)
C7 H7 0.9300
C8 H8 0.9300
